data_1535587
loop_
_publ_author_name
'Tribaudino, M.'
'Pasqual, D.'
'Secco, L.'
'Moli, G.'

_publ_section_title
;
 Microtextures and crystal chemistry in P21/c Pigeonites
;
_journal_name_full 'Mineralogy and Petrology'
_journal_page_first 161
_journal_page_last 176
_journal_volume 77
_journal_year 2003
_chemical_formula_sum 'Ca0.19 Fe0.739 Mg1.036 Mn0.015 O6 Si2 Ti0.01'
_chemical_name_systematic '(Ca0.19 Fe0.739 Mg1.036 Mn0.015 Ti0.01) (Si2 O6)'
_space_group_IT_number 14
_symmetry_space_group_name_Hall '-P 2ybc'
_symmetry_space_group_name_H-M 'P 1 21/c 1'
_cell_angle_alpha 90
_cell_angle_beta 108.686
_cell_angle_gamma 90
_cell_formula_units_Z 4
_cell_length_a 9.7004
_cell_length_b 8.923
_cell_length_c 5.2237
_cell_volume 428.313
_citation_journal_id_ASTM MIPEE9
_cod_data_source_file Tribaudino_MIPEE9_2003_559.cif
_cod_data_source_block Ca0.19Fe0.739Mg1.036Mn0.015O6Si2Ti0.01
_cod_original_cell_volume 428.3129
_cod_database_code 1535587

loop_
_symmetry_equiv_pos_as_xyz
x,y,z
-x,y+1/2,-z+1/2
-x,-y,-z
x,-y-1/2,z-1/2

loop_
_atom_site_label
_atom_site_type_symbol
_atom_site_fract_x
_atom_site_fract_y
_atom_site_fract_z
_atom_site_occupancy
_atom_site_U_iso_or_equiv
O6 O-2 0.6054 0.7026 0.4697 1 0.0
O1 O-2 0.8674 0.3384 0.1744 1 0.0
Fe2 Fe+2 0.25671 0.01689 0.22398 0.5951 0.0
Si2 Si+4 0.55182 0.83663 0.2357 1 0.0
Si1 Si+4 0.04324 0.3403 0.2847 1 0.0
O5 O-2 0.6318 0.9854 0.3794 1 0.0
Ca1 Ca+2 0.25671 0.01689 0.22398 0.19 0.0
Mg2 Mg+2 0.25671 0.01689 0.22398 0.1967 0.0
Mn1 Mn+2 0.25056 0.65405 0.2263 0.0028 0.0
O3 O-2 0.1049 0.2697 0.5949 1 0.0
O4 O-2 0.3754 0.8369 0.1305 1 0.0
Mn2 Mn+2 0.25671 0.01689 0.22398 0.0123 0.0
O2 O-2 0.1229 0.4993 0.3295 1 0.0
Ti1 Ti+4 0.25056 0.65405 0.2263 0.01 0.0
Mg1 Mg+2 0.25056 0.65405 0.2263 0.8393 0.0
Fe1 Fe+2 0.25056 0.65405 0.2263 0.1439 0.0
